data_4344842
loop_
_publ_author_name
'Ye, Yingxiang'
'Xiong, Shunshun'
'Wu, Xiaonan'
'Zhang, Liuqin'
'Li, Ziyin'
'Wang, Lihua'
'Ma, Xiuling'
'Chen, Qian-Huo'
'Zhang, Zhangjing'
'Xiang, Shengchang'

_publ_section_title
;
 Microporous Metal-Organic Framework Stabilized by Balanced Multiple
 Host-Couteranion Hydrogen-Bonding Interactions for High-Density CO2
 Capture at Ambient Conditions.
;
_journal_issue 1
_journal_name_full 'Inorganic chemistry'
_journal_page_first 292
_journal_paper_doi 10.1021/acs.inorgchem.5b02316
_journal_volume 55
_journal_year 2015
_chemical_formula_moiety '0.5(C72 H48 Cl2 Cu8 N24 O16), 4(B0.75 F3), 4(O)'
_chemical_formula_sum 'C36 H24 B3 Cl Cu4 F12 N12 O12'
_chemical_formula_weight 1366.71
_chemical_name_systematic
;
 ?
;
_space_group_crystal_system tetragonal
_space_group_IT_number 139
_space_group_name_Hall '-I 4 2'
_space_group_name_H-M_alt 'I 4/m m m'
_symmetry_space_group_name_Hall '-I 4 2'
_symmetry_space_group_name_H-M 'I 4/m m m'
_atom_sites_solution_hydrogens geom
_audit_creation_date 2015-11-20
_audit_creation_method
;
Olex2 1.2
(compiled 2015.09.30 svn.r3233 for OlexSys, GUI svn.r5103)
;
_cell_angle_alpha 90
_cell_angle_beta 90
_cell_angle_gamma 90
_cell_formula_units_Z 2
_cell_length_a 14.1245(7)
_cell_length_b 14.1245(7)
_cell_length_c 19.9049(10)
_cell_measurement_reflns_used 5844
_cell_measurement_temperature 221(100)
_cell_measurement_theta_max 73.8340
_cell_measurement_theta_min 3.7760
_cell_volume 3971.1(3)
_computing_cell_refinement
;
CrysAlisPro, Agilent Technologies,
Version 1.171.37.35 (release 13-08-2014 CrysAlis171 .NET)
(compiled Aug 13 2014,18:06:01)
;
_computing_data_collection
;
CrysAlisPro, Agilent Technologies,
Version 1.171.37.35 (release 13-08-2014 CrysAlis171 .NET)
(compiled Aug 13 2014,18:06:01)
;
_computing_data_reduction
;
CrysAlisPro, Agilent Technologies,
Version 1.171.37.35 (release 13-08-2014 CrysAlis171 .NET)
(compiled Aug 13 2014,18:06:01)
;
_computing_molecular_graphics 'Olex2 (Dolomanov et al., 2009)'
_computing_publication_material 'Olex2 (Dolomanov et al., 2009)'
_computing_structure_refinement 'ShelXL (Sheldrick, 2015)'
_computing_structure_solution 'ShelXS (Sheldrick, 2008)'
_diffrn_ambient_environment N~2~
_diffrn_ambient_temperature 221(100)
_diffrn_detector 'CCD plate'
_diffrn_detector_area_resol_mean 10.5148
_diffrn_detector_type Atlas
_diffrn_measured_fraction_theta_full 0.992
_diffrn_measured_fraction_theta_max 0.988
_diffrn_measurement_details
;
  1 omega  -50.00   33.00   1.0000    2.5000
omega____ theta____ kappa____ phi______ frames
    -      -40.8249   38.0000 -150.0000 83

  2 omega  -69.00   32.00   1.0000    2.5000
omega____ theta____ kappa____ phi______ frames
    -      -40.8249   57.0000  -90.0000 101

  3 omega  -82.00   39.00   1.0000    2.5000
omega____ theta____ kappa____ phi______ frames
    -      -40.8249   19.0000 -180.0000 121

  4 omega   33.00   99.00   1.0000   15.0000
omega____ theta____ kappa____ phi______ frames
    -      106.3615  -45.0000  -60.0000 66

  5 omega   98.00  178.00   1.0000   15.0000
omega____ theta____ kappa____ phi______ frames
    -      106.3615   86.0000  -64.0000 80

  6 omega   81.00  178.00   1.0000   15.0000
omega____ theta____ kappa____ phi______ frames
    -      106.3615   45.0000 -150.0000 97

  7 omega   30.00   91.00   1.0000   15.0000
omega____ theta____ kappa____ phi______ frames
    -      106.3615  -30.0000 -120.0000 61

  8 omega   33.00   99.00   1.0000   15.0000
omega____ theta____ kappa____ phi______ frames
    -      106.3615  -45.0000 -180.0000 66

  9 omega -113.00  -81.00   1.0000    2.5000
omega____ theta____ kappa____ phi______ frames
    -      -40.8249  -57.0000   30.0000 32

 10 omega -117.00   -8.00   1.0000    2.5000
omega____ theta____ kappa____ phi______ frames
    -      -40.8249  -77.0000  150.0000 109

 11 omega -113.00  -31.00   1.0000    2.5000
omega____ theta____ kappa____ phi______ frames
    -      -41.3249  -57.0000 -120.0000 82

 12 omega   36.00   62.00   1.0000    2.5000
omega____ theta____ kappa____ phi______ frames
    -       41.3249 -125.0000  -30.0000 26

 13 omega   48.00   88.00   1.0000   15.0000
omega____ theta____ kappa____ phi______ frames
    -      106.3615  -45.0000   30.0000 40

 14 omega   74.00  103.00   1.0000   15.0000
omega____ theta____ kappa____ phi______ frames
    -      106.3615  -94.0000 -150.0000 29

 15 omega   62.00   88.00   1.0000   15.0000
omega____ theta____ kappa____ phi______ frames
    -      106.3615  -45.0000   60.0000 26

 16 omega  145.00  170.00   1.0000   15.0000
omega____ theta____ kappa____ phi______ frames
    -      106.3615   15.0000 -180.0000 25

 17 omega   67.00   98.00   1.0000   15.0000
omega____ theta____ kappa____ phi______ frames
    -      106.3615   15.0000 -180.0000 31

 18 omega -117.00   -9.00   1.0000    2.5000
omega____ theta____ kappa____ phi______ frames
    -      -41.3249  -77.0000  -30.0000 108

 19 omega -113.00  -13.00   1.0000    2.5000
omega____ theta____ kappa____ phi______ frames
    -      -41.3249  -57.0000 -150.0000 100

 20 omega -113.00  -13.00   1.0000    2.5000
omega____ theta____ kappa____ phi______ frames
    -      -41.3249  -57.0000   30.0000 100

 21 omega    9.00  117.00   1.0000    2.5000
omega____ theta____ kappa____ phi______ frames
    -       41.3249   77.0000  150.0000 108

 22 omega   23.00   97.00   1.0000    2.5000
omega____ theta____ kappa____ phi______ frames
    -       41.3249 -125.0000  150.0000 74

 23 omega    9.00  117.00   1.0000    2.5000
omega____ theta____ kappa____ phi______ frames
    -       41.3249   77.0000   30.0000 108

 24 omega    1.00   82.00   1.0000    2.5000
omega____ theta____ kappa____ phi______ frames
    -       41.3249  -99.0000    0.0000 81

 25 omega   54.00   79.00   1.0000   15.0000
omega____ theta____ kappa____ phi______ frames
    -      106.3615   15.0000   60.0000 25
;
_diffrn_measurement_device 'four-circle diffractometer'
_diffrn_measurement_device_type 'SuperNova, Dual, Cu at zero, Atlas'
_diffrn_measurement_method '\w scans'
_diffrn_orient_matrix_UB_11 -0.0944492500
_diffrn_orient_matrix_UB_12 -0.0190753500
_diffrn_orient_matrix_UB_13 -0.0362184500
_diffrn_orient_matrix_UB_21 -0.0516475500
_diffrn_orient_matrix_UB_22 0.0631843500
_diffrn_orient_matrix_UB_23 0.0512402500
_diffrn_orient_matrix_UB_31 0.0170166500
_diffrn_orient_matrix_UB_32 0.0868825500
_diffrn_orient_matrix_UB_33 -0.0454027500
_diffrn_radiation_monochromator mirror
_diffrn_radiation_probe x-ray
_diffrn_radiation_type CuK\a
_diffrn_radiation_wavelength 1.54184
_diffrn_reflns_av_R_equivalents 0.1213
_diffrn_reflns_av_unetI/netI 0.0342
_diffrn_reflns_laue_measured_fraction_full 0.992
_diffrn_reflns_laue_measured_fraction_max 0.988
_diffrn_reflns_limit_h_max 17
_diffrn_reflns_limit_h_min -17
_diffrn_reflns_limit_k_max 17
_diffrn_reflns_limit_k_min -15
_diffrn_reflns_limit_l_max 24
_diffrn_reflns_limit_l_min -24
_diffrn_reflns_number 19070
_diffrn_reflns_point_group_measured_fraction_full 0.992
_diffrn_reflns_point_group_measured_fraction_max 0.988
_diffrn_reflns_theta_full 67.684
_diffrn_reflns_theta_max 74.166
_diffrn_reflns_theta_min 3.837
_diffrn_source 'sealed X-ray tube'
_diffrn_source_type 'SuperNova (Cu) X-ray Source'
_exptl_absorpt_coefficient_mu 2.176
_exptl_absorpt_correction_T_max 1.00000
_exptl_absorpt_correction_T_min 0.25308
_exptl_absorpt_correction_type multi-scan
_exptl_absorpt_process_details
;
CrysAlisPro, Agilent Technologies,
Version 1.171.37.35 (release 13-08-2014 CrysAlis171 .NET)
(compiled Aug 13 2014,18:06:01)
Empirical absorption correction using spherical harmonics,
 implemented in SCALE3 ABSPACK scaling algorithm.
;
_exptl_crystal_colour green
_exptl_crystal_density_diffrn 1.143
_exptl_crystal_description
;
;
_exptl_crystal_F_000 1352
_exptl_crystal_size_max 0.2
_exptl_crystal_size_mid 0.15
_exptl_crystal_size_min 0.15
_refine_diff_density_max 1.419
_refine_diff_density_min -2.154
_refine_diff_density_rms 0.289
_refine_ls_extinction_method none
_refine_ls_goodness_of_fit_ref 1.061
_refine_ls_hydrogen_treatment constr
_refine_ls_matrix_type full
_refine_ls_number_parameters 86
_refine_ls_number_reflns 1191
_refine_ls_number_restraints 0
_refine_ls_restrained_S_all 1.061
_refine_ls_R_factor_all 0.1215
_refine_ls_R_factor_gt 0.1123
_refine_ls_shift/su_max 0.001
_refine_ls_shift/su_mean 0.000
_refine_ls_structure_factor_coef Fsqd
_refine_ls_weighting_details
;
 w=1/[\s^2^(Fo^2^)+(0.3200P)^2^]
 where P=(Fo^2^+2Fc^2^)/3
;
_refine_ls_weighting_scheme calc
_refine_ls_wR_factor_gt 0.3262
_refine_ls_wR_factor_ref 0.3538
_reflns_Friedel_coverage 0.000
_reflns_number_gt 1008
_reflns_number_total 1191
_reflns_threshold_expression 'I > 2\s(I)'
_cod_data_source_file ic5b02316_si_002.cif
_cod_data_source_block FJU-14-BF4-a
_cod_original_cell_volume 3971.1(4)
_cod_database_code 4344842
_shelxl_version_number 2013-2
_chemical_oxdiff_formula 'C H N O B F Cu Cl'
_shelx_space_group_comment
;
The symmetry employed for this shelxl refinement is uniquely defined
by the following loop, which should always be used as a source of
symmetry information in preference to the above space-group names.
They are only intended as comments.
;
_reflns_odcompleteness_completeness 100.00
_reflns_odcompleteness_iscentric 1
_reflns_odcompleteness_theta 66.97
_olex2_refinement_description
;
1. Fixed Uiso
 At 1.2 times of:
  All C(H) groups
2. Shared sites
{N2, C4}
3. Uiso/Uaniso restraints and constraints
Uanis(N2) = Uanis(C4)
4. Others
 Fixed Sof: O1(0.5) N1(0.5) N2(0.25) C3(0.5) H3(0.5) C4(0.25) C2(0.25) C5(0.5)
 H5(0.5) C6(0.25) F1(0.375) F2(0.375) B1(0.1875)
5.a Aromatic/amide H refined with riding coordinates:
 C3(H3), C1(H1), C5(H5)
;
_olex2_submission_special_instructions 'No special instructions were received'

loop_
_space_group_symop_operation_xyz
'x, y, z'
'-y, x, z'
'-x, -y, z'
'y, -x, z'
'x, -y, -z'
'-x, y, -z'
'y, x, -z'
'-y, -x, -z'
'x+1/2, y+1/2, z+1/2'
'-y+1/2, x+1/2, z+1/2'
'-x+1/2, -y+1/2, z+1/2'
'y+1/2, -x+1/2, z+1/2'
'x+1/2, -y+1/2, -z+1/2'
'-x+1/2, y+1/2, -z+1/2'
'y+1/2, x+1/2, -z+1/2'
'-y+1/2, -x+1/2, -z+1/2'
'-x, -y, -z'
'y, -x, -z'
'x, y, -z'
'-y, x, -z'
'-x, y, z'
'x, -y, z'
'-y, -x, z'
'y, x, z'
'-x+1/2, -y+1/2, -z+1/2'
'y+1/2, -x+1/2, -z+1/2'
'x+1/2, y+1/2, -z+1/2'
'-y+1/2, x+1/2, -z+1/2'
'-x+1/2, y+1/2, z+1/2'
'x+1/2, -y+1/2, z+1/2'
'-y+1/2, -x+1/2, z+1/2'
'y+1/2, x+1/2, z+1/2'

loop_
_atom_site_label
_atom_site_type_symbol
_atom_site_fract_x
_atom_site_fract_y
_atom_site_fract_z
_atom_site_U_iso_or_equiv
_atom_site_adp_type
_atom_site_occupancy
_atom_site_site_symmetry_order
_atom_site_calc_flag
_atom_site_refinement_flags_posn
_atom_site_refinement_flags_adp
_atom_site_refinement_flags_occupancy
_atom_site_disorder_assembly
_atom_site_disorder_group
Cu1 Cu 0.17953(8) 0.0000 0.0000 0.0254(7) Uani 1 4 d S T P . .
Cl1 Cl 0.0000 0.0000 0.0000 0.0470(12) Uani 1 16 d S T P A .
O1 O 0.2017(9) -0.0895(10) -0.0744(7) 0.036(3) Uani 0.5 1 d . . . A 1
N1 N 0.1732(12) -0.1053(14) -0.0682(9) 0.036(3) Uani 0.5 1 d . . . A 2
N2 N 0.1955(4) -0.1955(4) -0.1597(3) 0.0459(18) Uani 0.5 2 d S T P A 2
C3 C 0.2784(13) -0.1612(16) -0.1885(9) 0.113(9) Uani 0.5 1 d . . . A 1
H3 H 0.3144 -0.1165 -0.1656 0.136 Uiso 0.5 1 calc R . . A 1
C1 C 0.3074(6) -0.1926(6) -0.2500 0.133(8) Uani 1 2 d S T P . .
H1 H 0.3539 -0.1461 -0.2500 0.160 Uiso 1 2 calc RS T P A 2
C4 C 0.1955(4) -0.1955(4) -0.1597(3) 0.0459(18) Uani 0.5 2 d S T P A 1
C2 C 0.2274(9) -0.2274(9) -0.2217(6) 0.049(4) Uani 0.5 2 d S T P A 2
C5 C 0.2215(7) -0.1141(7) -0.1246(4) 0.039(2) Uani 0.5 1 d . . . A 2
H5 H 0.2672 -0.0713 -0.1391 0.046 Uiso 0.5 1 calc R . . A 2
C6 C 0.1623(6) -0.1623(6) -0.0964(6) 0.035(3) Uani 0.5 2 d S T P A 1
F1 F 0.4202(9) 0.0000 -0.1554(14) 0.189(9) Uani 0.75 2 d S T P . .
F2 F 0.5000 -0.0661(13) -0.243(2) 0.233(13) Uani 0.75 2 d S T P . .
B1 B 0.5000 0.0000 -0.180(2) 0.116(14) Uani 0.75 4 d S T P . .
OW O 0.3571(13) 0.0000 0.0000 0.207(11) Uani 1 4 d S T P B 1

loop_
_atom_site_aniso_label
_atom_site_aniso_U_11
_atom_site_aniso_U_22
_atom_site_aniso_U_33
_atom_site_aniso_U_23
_atom_site_aniso_U_13
_atom_site_aniso_U_12
Cu1 0.0351(9) 0.0343(9) 0.0069(9) 0.000 0.000 0.000
Cl1 0.0342(15) 0.0342(15) 0.073(3) 0.000 0.000 0.000
O1 0.057(8) 0.041(6) 0.011(4) 0.002(4) 0.015(5) -0.001(5)
N1 0.047(8) 0.045(7) 0.015(5) -0.005(5) 0.019(5) -0.018(5)
N2 0.059(3) 0.059(3) 0.020(3) -0.0126(19) 0.0126(19) -0.012(3)
C3 0.101(12) 0.158(17) 0.082(10) -0.098(12) 0.053(9) -0.082(13)
C1 0.149(10) 0.149(10) 0.103(10) -0.097(9) 0.097(9) -0.095(11)
C4 0.059(3) 0.059(3) 0.020(3) -0.0126(19) 0.0126(19) -0.012(3)
C2 0.065(6) 0.065(6) 0.016(5) -0.019(5) 0.019(5) -0.010(8)
C5 0.048(5) 0.046(5) 0.022(4) -0.006(3) 0.017(4) -0.002(4)
C6 0.049(5) 0.049(5) 0.008(5) -0.003(3) 0.003(3) 0.016(6)
F1 0.072(8) 0.186(15) 0.31(3) 0.000 0.019(11) 0.000
F2 0.188(18) 0.22(2) 0.29(3) -0.08(3) 0.000 0.000
B1 0.072(18) 0.19(4) 0.09(2) 0.000 0.000 0.000
OW 0.117(13) 0.46(4) 0.041(5) 0.000 0.000 0.000

loop_
_atom_type_symbol
_atom_type_description
_atom_type_scat_dispersion_real
_atom_type_scat_dispersion_imag
_atom_type_scat_source
C C 0.0181 0.0091 'International Tables Vol C Tables 4.2.6.8 and 6.1.1.4'
H H 0.0000 0.0000 'International Tables Vol C Tables 4.2.6.8 and 6.1.1.4'
B B 0.0090 0.0039 'International Tables Vol C Tables 4.2.6.8 and 6.1.1.4'
Cl Cl 0.3639 0.7018 'International Tables Vol C Tables 4.2.6.8 and 6.1.1.4'
Cu Cu -1.9646 0.5888 'International Tables Vol C Tables 4.2.6.8 and 6.1.1.4'
F F 0.0727 0.0534 'International Tables Vol C Tables 4.2.6.8 and 6.1.1.4'
N N 0.0311 0.0180 'International Tables Vol C Tables 4.2.6.8 and 6.1.1.4'
O O 0.0492 0.0322 'International Tables Vol C Tables 4.2.6.8 and 6.1.1.4'

loop_
_geom_angle_atom_site_label_1
_geom_angle_atom_site_label_2
_geom_angle_atom_site_label_3
_geom_angle
_geom_angle_site_symmetry_1
_geom_angle_site_symmetry_3
O1 Cu1 Cl1 99.2(4) 5 .
O1 Cu1 Cl1 99.2(4) 19 .
O1 Cu1 Cl1 99.2(4) 22 .
O1 Cu1 Cl1 99.2(4) . .
O1 Cu1 O1 79.8(7) 22 .
O1 Cu1 O1 79.8(7) 5 19
O1 Cu1 O1 97.3(8) 19 .
O1 Cu1 O1 161.7(8) 5 .
O1 Cu1 O1 97.3(8) 5 22
O1 Cu1 O1 161.7(8) 22 19
N1 Cu1 Cl1 87.4(5) 19 .
N1 Cu1 Cl1 87.4(5) . .
N1 Cu1 Cl1 87.4(5) 22 .
N1 Cu1 Cl1 87.4(5) 5 .
N1 Cu1 N1 174.9(9) 22 19
N1 Cu1 N1 84.6(11) 5 22
N1 Cu1 N1 95.1(11) . 22
N1 Cu1 N1 174.9(9) . 5
N1 Cu1 N1 84.6(11) . 19
N1 Cu1 N1 95.1(11) 5 19
Cu1 Cl1 Cu1 90.0 18 17
Cu1 Cl1 Cu1 90.0 18 .
Cu1 Cl1 Cu1 180.0 17 .
Cu1 Cl1 Cu1 90.0 2 .
Cu1 Cl1 Cu1 180.0 18 2
Cu1 Cl1 Cu1 90.0 2 17
C6 O1 Cu1 136.1(9) . .
N1 N1 Cu1 123.6(3) 23 .
C5 N1 Cu1 128.2(10) . .
C5 N1 N1 107.4(8) . 23
C2 N2 C5 128.8(4) . 23
C2 N2 C5 128.8(4) . .
C5 N2 C5 100.5(8) 23 .
C3 C1 C3 178.0(17) . 15_544
C2 C1 C2 64.3(10) . 25_544
N2 C2 C2 169(2) . 25_544
C1 C2 N2 121.5(5) 25_544 .
C1 C2 N2 121.5(5) . .
C1 C2 C1 115.7(10) 25_544 .
C1 C2 C2 57.8(5) 25_544 25_544
C1 C2 C2 57.8(5) . 25_544
N1 C5 N2 111.6(10) . .
O1 C6 O1 127.7(15) 23 .
F2 F2 F2 87.8(13) 28_544 26_554
F2 F2 B1 75(3) 28_544 .
F2 F2 B1 58(3) 28_544 26_554
F2 F2 B1 75(3) 26_554 .
F2 F2 B1 58(3) 26_554 26_554
B1 F2 B1 112(2) . 26_554
F1 B1 F1 133(4) . 3_655
F1 B1 F2 145(3) . 28_544
F1 B1 F2 108.6(15) . 3_655
F1 B1 F2 108.6(15) 3_655 3_655
F1 B1 F2 145(3) 3_655 26_554
F1 B1 F2 82.0(16) 3_655 28_544
F1 B1 F2 108.6(15) 3_655 .
F1 B1 F2 82.0(16) . 26_554
F1 B1 F2 108.6(15) . .
F2 B1 F2 46.7(14) . 26_554
F2 B1 F2 63(2) 26_554 28_544
F2 B1 F2 73(3) 3_655 .
F2 B1 F2 46.7(14) 3_655 28_544
F2 B1 F2 46.7(14) . 28_544
F2 B1 F2 46.7(14) 3_655 26_554

loop_
_geom_bond_atom_site_label_1
_geom_bond_atom_site_label_2
_geom_bond_distance
_geom_bond_site_symmetry_2
Cu1 Cl1 2.5357(11) .
Cu1 O1 1.972(14) 22
Cu1 O1 1.972(14) 5
Cu1 O1 1.972(14) 19
Cu1 O1 1.972(14) .
Cu1 N1 2.015(18) 22
Cu1 N1 2.015(18) 19
Cu1 N1 2.015(18) .
Cu1 N1 2.015(18) 5
Cl1 Cu1 2.5357(11) 18
Cl1 Cu1 2.5357(11) 17
Cl1 Cu1 2.5357(11) 2
O1 C6 1.249(14) .
N1 N1 1.36(3) 23
N1 C5 1.320(16) .
N2 C2 1.390(11) .
N2 C5 1.395(10) .
N2 C5 1.395(10) 23
C3 C1 1.365(13) .
C1 C3 1.365(13) 15_544
C1 C2 1.354(12) 25_544
C1 C2 1.354(12) .
C2 C1 1.354(12) 25_544
C2 C2 1.44(2) 25_544
C6 O1 1.249(14) 23
F1 B1 1.23(2) .
F2 F2 1.35(3) 28_544
F2 F2 1.35(3) 26_554
F2 B1 1.57(4) .
F2 B1 1.79(5) 26_554
B1 F1 1.23(2) 3_655
B1 F2 1.79(5) 28_544
B1 F2 1.57(4) 3_655
B1 F2 1.79(5) 26_554
